data_7212434
loop_
_publ_author_name
'Brondel, Nicolas'
'Moynihan, Eamonn J. A.'
'Lehane, K. Niamh'
'Eccles, Kevin S.'
'Elcoate, Curtis J.'
'Coles, Simon J.'
'Lawrence, Simon E.'
'Maguire, Anita R.'

_publ_section_title
;
 Does intermolecular S&#xE001;O&#x22EF;H--C--S&#xE001;O hydrogen bonding
 in sulfoxides and sulfones provide a robust supramolecular synthon in the
 solid state?
;
_journal_issue 10
_journal_name_full CrystEngComm
_journal_page_first 2910
_journal_paper_doi 10.1039/c000371a
_journal_volume 12
_journal_year 2010
_chemical_formula_moiety 'C16 H18 O2 S'
_chemical_formula_sum 'C16 H18 O2 S'
_chemical_formula_weight 274.36
_chemical_name_systematic
;
?
;
_space_group_IT_number 14
_symmetry_cell_setting monoclinic
_symmetry_space_group_name_Hall '-P 2ybc'
_symmetry_space_group_name_H-M 'P 1 21/c 1'
_atom_sites_solution_hydrogens geom
_atom_sites_solution_primary direct
_atom_sites_solution_secondary difmap
_audit_creation_method SHELXL-97
_cell_angle_alpha 90.00
_cell_angle_beta 115.3340(10)
_cell_angle_gamma 90.00
_cell_formula_units_Z 4
_cell_length_a 7.8617(2)
_cell_length_b 22.6828(6)
_cell_length_c 8.5775(2)
_cell_measurement_reflns_used 2793
_cell_measurement_temperature 120(2)
_cell_measurement_theta_max 27.48
_cell_measurement_theta_min 1.00
_cell_volume 1382.48(6)
_computing_cell_refinement 'DENZO (Otwinowski & Minor, 1997) & COLLECT (Hooft, R.W.W., 1998)'
_computing_data_collection 'COLLECT (Hooft, R.W.W., 1998)'
_computing_data_reduction 'DENZO (Otwinowski & Minor, 1997) & COLLECT (Hooft, R.W.W., 1998)'
_computing_molecular_graphics 'PLATON (Spek, 2002)'
_computing_publication_material 'SHELXL-97; PLATON'
_computing_structure_refinement 'SHELXL-97 (Sheldrick, 1997)'
_computing_structure_solution 'SHELXS (Sheldrick, 1990)'
_diffrn_ambient_temperature 120(2)
_diffrn_detector_area_resol_mean 9.091
_diffrn_measured_fraction_theta_full 0.962
_diffrn_measured_fraction_theta_max 0.962
_diffrn_measurement_device_type 'Bruker-Nonius 95mm CCD camera on \k-goniostat'
_diffrn_measurement_method '\f & \w scans'
_diffrn_radiation_monochromator graphite
_diffrn_radiation_source 'Bruker-Nonius FR591 rotating anode'
_diffrn_radiation_type MoK\a
_diffrn_radiation_wavelength 0.71073
_diffrn_reflns_av_R_equivalents 0.0268
_diffrn_reflns_av_sigmaI/netI 0.0264
_diffrn_reflns_limit_h_max 7
_diffrn_reflns_limit_h_min -10
_diffrn_reflns_limit_k_max 29
_diffrn_reflns_limit_k_min -29
_diffrn_reflns_limit_l_max 11
_diffrn_reflns_limit_l_min -11
_diffrn_reflns_number 11010
_diffrn_reflns_theta_full 27.53
_diffrn_reflns_theta_max 27.53
_diffrn_reflns_theta_min 3.08
_exptl_absorpt_coefficient_mu 0.229
_exptl_absorpt_correction_T_max 0.9556
_exptl_absorpt_correction_T_min 0.8940
_exptl_absorpt_correction_type multi-scan
_exptl_absorpt_process_details 'SADABS V2.10(Sheldrick, G.M., 2003)'
_exptl_crystal_colour colourless
_exptl_crystal_density_diffrn 1.318
_exptl_crystal_density_method 'not measured'
_exptl_crystal_description slab
_exptl_crystal_F_000 584
_exptl_crystal_size_max 0.50
_exptl_crystal_size_mid 0.50
_exptl_crystal_size_min 0.20
_refine_diff_density_max 0.313
_refine_diff_density_min -0.253
_refine_diff_density_rms 0.055
_refine_ls_extinction_coef 0.025(3)
_refine_ls_extinction_expression Fc^*^=kFc[1+0.001xFc^2^\l^3^/sin(2\q)]^-1/4^
_refine_ls_extinction_method SHELXL
_refine_ls_goodness_of_fit_ref 1.060
_refine_ls_hydrogen_treatment constr
_refine_ls_matrix_type full
_refine_ls_number_parameters 176
_refine_ls_number_reflns 3068
_refine_ls_number_restraints 0
_refine_ls_restrained_S_all 1.060
_refine_ls_R_factor_all 0.0398
_refine_ls_R_factor_gt 0.0325
_refine_ls_shift/su_max 0.001
_refine_ls_shift/su_mean 0.000
_refine_ls_structure_factor_coef Fsqd
_refine_ls_weighting_details 'calc w=1/[\s^2^(Fo^2^)+(0.0368P)^2^+0.7178P] where P=(Fo^2^+2Fc^2^)/3'
_refine_ls_weighting_scheme calc
_refine_ls_wR_factor_gt 0.0829
_refine_ls_wR_factor_ref 0.0871
_reflns_number_gt 2682
_reflns_number_total 3068
_reflns_threshold_expression >2sigma(I)
_cod_data_source_file c000371a.txt
_cod_data_source_block compound_04
_cod_original_sg_symbol_H-M 'P 21 /c'
_cod_database_code 7212434

loop_
_symmetry_equiv_pos_as_xyz
'x, y, z'
'-x, y+1/2, -z+1/2'
'-x, -y, -z'
'x, -y-1/2, z-1/2'

loop_
_atom_site_label
_atom_site_type_symbol
_atom_site_fract_x
_atom_site_fract_y
_atom_site_fract_z
_atom_site_U_iso_or_equiv
_atom_site_adp_type
_atom_site_occupancy
_atom_site_symmetry_multiplicity
_atom_site_calc_flag
_atom_site_refinement_flags
C1 C 0.0202(2) 0.51625(7) 0.2440(2) 0.0272(3) Uani 1 1 d .
H1A H 0.0951 0.4927 0.2005 0.041 Uiso 1 1 calc R
H1B H -0.0663 0.5415 0.1514 0.041 Uiso 1 1 calc R
H1C H -0.0520 0.4900 0.2838 0.041 Uiso 1 1 calc R
O2 O 0.14262(14) 0.55206(4) 0.38434(12) 0.0234(2) Uani 1 1 d .
C3 C 0.27562(19) 0.52373(6) 0.52438(17) 0.0180(3) Uani 1 1 d .
C4 C 0.2995(2) 0.46315(6) 0.53932(19) 0.0229(3) Uani 1 1 d .
H4 H 0.2208 0.4381 0.4482 0.027 Uiso 1 1 calc R
C5 C 0.4392(2) 0.43912(6) 0.6882(2) 0.0253(3) Uani 1 1 d .
H5 H 0.4570 0.3976 0.6975 0.030 Uiso 1 1 calc R
C6 C 0.5519(2) 0.47493(6) 0.82230(19) 0.0234(3) Uani 1 1 d .
H6 H 0.6458 0.4581 0.9243 0.028 Uiso 1 1 calc R
C7 C 0.52794(19) 0.53592(6) 0.80803(18) 0.0196(3) Uani 1 1 d .
H7 H 0.6055 0.5605 0.9009 0.023 Uiso 1 1 calc R
C8 C 0.39194(18) 0.56095(6) 0.65956(17) 0.0163(3) Uani 1 1 d .
S9 S 0.35108(5) 0.637542(14) 0.62330(4) 0.01786(12) Uani 1 1 d .
C10 C 0.49935(18) 0.67039(6) 0.83083(17) 0.0160(3) Uani 1 1 d .
H10 H 0.4731 0.6499 0.9214 0.019 Uiso 1 1 calc R
C11 C 0.4338(2) 0.73460(6) 0.82035(19) 0.0219(3) Uani 1 1 d .
H11A H 0.5045 0.7540 0.9317 0.033 Uiso 1 1 calc R
H11B H 0.2992 0.7355 0.7922 0.033 Uiso 1 1 calc R
H11C H 0.4560 0.7553 0.7305 0.033 Uiso 1 1 calc R
C12 C 0.70978(18) 0.66706(5) 0.88254(16) 0.0146(3) Uani 1 1 d .
C13 C 0.78605(19) 0.65995(6) 0.76527(17) 0.0181(3) Uani 1 1 d .
H13 H 0.7044 0.6573 0.6458 0.022 Uiso 1 1 calc R
C14 C 0.9800(2) 0.65653(6) 0.81832(19) 0.0214(3) Uani 1 1 d .
H14 H 1.0301 0.6520 0.7360 0.026 Uiso 1 1 calc R
C15 C 1.09840(19) 0.65976(6) 0.99251(19) 0.0214(3) Uani 1 1 d .
H15 H 1.2306 0.6567 1.0298 0.026 Uiso 1 1 calc R
C16 C 1.02659(19) 0.66735(6) 1.11336(18) 0.0188(3) Uani 1 1 d .
H16 H 1.1090 0.6695 1.2327 0.023 Uiso 1 1 calc R
C17 C 0.83293(18) 0.67178(5) 1.05863(17) 0.0151(3) Uani 1 1 d .
O18 O 0.74835(13) 0.67996(4) 1.16707(12) 0.0192(2) Uani 1 1 d .
C19 C 0.8690(2) 0.68271(6) 1.34800(17) 0.0207(3) Uani 1 1 d .
H19A H 0.9384 0.6456 1.3852 0.031 Uiso 1 1 calc R
H19B H 0.7929 0.6891 1.4120 0.031 Uiso 1 1 calc R
H19C H 0.9581 0.7154 1.3706 0.031 Uiso 1 1 calc R

loop_
_atom_site_aniso_label
_atom_site_aniso_U_11
_atom_site_aniso_U_22
_atom_site_aniso_U_33
_atom_site_aniso_U_23
_atom_site_aniso_U_13
_atom_site_aniso_U_12
C1 0.0230(7) 0.0296(8) 0.0217(7) -0.0086(6) 0.0025(6) -0.0059(6)
O2 0.0198(5) 0.0229(5) 0.0193(5) -0.0051(4) 0.0004(4) -0.0020(4)
C3 0.0154(6) 0.0219(7) 0.0176(6) -0.0012(5) 0.0079(5) -0.0015(5)
C4 0.0254(7) 0.0209(7) 0.0233(7) -0.0056(6) 0.0112(6) -0.0056(6)
C5 0.0320(8) 0.0167(6) 0.0292(8) 0.0007(6) 0.0152(7) -0.0007(6)
C6 0.0254(7) 0.0227(7) 0.0216(7) 0.0048(6) 0.0096(6) 0.0009(6)
C7 0.0195(7) 0.0206(6) 0.0185(7) 0.0000(5) 0.0080(6) -0.0019(5)
C8 0.0156(6) 0.0171(6) 0.0182(6) -0.0013(5) 0.0090(5) -0.0023(5)
S9 0.01491(18) 0.01695(17) 0.01584(18) -0.00151(12) 0.00096(13) -0.00008(12)
C10 0.0136(6) 0.0180(6) 0.0142(6) -0.0023(5) 0.0039(5) -0.0006(5)
C11 0.0179(6) 0.0198(7) 0.0250(7) -0.0029(6) 0.0063(6) 0.0033(5)
C12 0.0139(6) 0.0120(6) 0.0164(6) -0.0005(5) 0.0051(5) -0.0007(5)
C13 0.0190(6) 0.0182(6) 0.0162(6) -0.0016(5) 0.0068(5) -0.0013(5)
C14 0.0213(7) 0.0229(7) 0.0239(7) -0.0030(6) 0.0134(6) -0.0013(6)
C15 0.0140(6) 0.0219(7) 0.0281(8) 0.0002(6) 0.0088(6) -0.0009(5)
C16 0.0143(6) 0.0199(6) 0.0178(6) 0.0009(5) 0.0027(5) -0.0023(5)
C17 0.0157(6) 0.0139(6) 0.0156(6) -0.0003(5) 0.0065(5) -0.0009(5)
O18 0.0153(5) 0.0283(5) 0.0124(5) -0.0003(4) 0.0045(4) 0.0007(4)
C19 0.0213(7) 0.0251(7) 0.0127(6) -0.0009(5) 0.0045(5) -0.0003(6)

loop_
_atom_type_symbol
_atom_type_description
_atom_type_scat_dispersion_real
_atom_type_scat_dispersion_imag
_atom_type_scat_source
C C 0.0033 0.0016 'International Tables Vol C Tables 4.2.6.8 and 6.1.1.4'
H H 0.0000 0.0000 'International Tables Vol C Tables 4.2.6.8 and 6.1.1.4'
O O 0.0106 0.0060 'International Tables Vol C Tables 4.2.6.8 and 6.1.1.4'
S S 0.1246 0.1234 'International Tables Vol C Tables 4.2.6.8 and 6.1.1.4'

loop_
_geom_angle_atom_site_label_1
_geom_angle_atom_site_label_2
_geom_angle_atom_site_label_3
_geom_angle
O2 C1 H1A 109.5
O2 C1 H1B 109.5
H1A C1 H1B 109.5
O2 C1 H1C 109.5
H1A C1 H1C 109.5
H1B C1 H1C 109.5
C3 O2 C1 117.28(11)
O2 C3 C4 124.69(13)
O2 C3 C8 115.08(12)
C4 C3 C8 120.24(13)
C3 C4 C5 119.75(13)
C3 C4 H4 120.1
C5 C4 H4 120.1
C6 C5 C4 120.59(13)
C6 C5 H5 119.7
C4 C5 H5 119.7
C5 C6 C7 119.84(13)
C5 C6 H6 120.1
C7 C6 H6 120.1
C8 C7 C6 120.60(13)
C8 C7 H7 119.7
C6 C7 H7 119.7
C7 C8 C3 118.96(12)
C7 C8 S9 125.03(10)
C3 C8 S9 116.00(10)
C8 S9 C10 103.77(6)
C12 C10 C11 111.12(11)
C12 C10 S9 115.27(9)
C11 C10 S9 105.84(9)
C12 C10 H10 108.1
C11 C10 H10 108.1
S9 C10 H10 108.1
C10 C11 H11A 109.5
C10 C11 H11B 109.5
H11A C11 H11B 109.5
C10 C11 H11C 109.5
H11A C11 H11C 109.5
H11B C11 H11C 109.5
C13 C12 C17 118.45(12)
C13 C12 C10 123.35(12)
C17 C12 C10 118.20(11)
C12 C13 C14 121.53(13)
C12 C13 H13 119.2
C14 C13 H13 119.2
C15 C14 C13 119.08(13)
C15 C14 H14 120.5
C13 C14 H14 120.5
C14 C15 C16 120.84(13)
C14 C15 H15 119.6
C16 C15 H15 119.6
C15 C16 C17 119.56(12)
C15 C16 H16 120.2
C17 C16 H16 120.2
O18 C17 C16 124.08(12)
O18 C17 C12 115.41(11)
C16 C17 C12 120.51(12)
C17 O18 C19 116.97(10)
O18 C19 H19A 109.5
O18 C19 H19B 109.5
H19A C19 H19B 109.5
O18 C19 H19C 109.5
H19A C19 H19C 109.5
H19B C19 H19C 109.5

loop_
_geom_bond_atom_site_label_1
_geom_bond_atom_site_label_2
_geom_bond_distance
C1 O2 1.4295(17)
C1 H1A 0.9800
C1 H1B 0.9800
C1 H1C 0.9800
O2 C3 1.3690(16)
C3 C4 1.3853(19)
C3 C8 1.4093(19)
C4 C5 1.391(2)
C4 H4 0.9500
C5 C6 1.377(2)
C5 H5 0.9500
C6 C7 1.3943(19)
C6 H6 0.9500
C7 C8 1.3864(19)
C7 H7 0.9500
C8 S9 1.7700(14)
S9 C10 1.8185(13)
C10 C12 1.5203(18)
C10 C11 1.5345(18)
C10 H10 1.0000
C11 H11A 0.9800
C11 H11B 0.9800
C11 H11C 0.9800
C12 C13 1.3833(19)
C12 C17 1.4066(18)
C13 C14 1.3942(19)
C13 H13 0.9500
C14 C15 1.384(2)
C14 H14 0.9500
C15 C16 1.387(2)
C15 H15 0.9500
C16 C17 1.3917(18)
C16 H16 0.9500
C17 O18 1.3679(16)
O18 C19 1.4325(15)
C19 H19A 0.9800
C19 H19B 0.9800
C19 H19C 0.9800

loop_
_geom_torsion_atom_site_label_1
_geom_torsion_atom_site_label_2
_geom_torsion_atom_site_label_3
_geom_torsion_atom_site_label_4
_geom_torsion
C1 O2 C3 C4 0.0(2)
C1 O2 C3 C8 -179.65(12)
O2 C3 C4 C5 -179.75(13)
C8 C3 C4 C5 -0.2(2)
C3 C4 C5 C6 1.1(2)
C4 C5 C6 C7 -0.9(2)
C5 C6 C7 C8 -0.3(2)
C6 C7 C8 C3 1.2(2)
C6 C7 C8 S9 -178.43(11)
O2 C3 C8 C7 178.62(12)
C4 C3 C8 C7 -1.0(2)
O2 C3 C8 S9 -1.68(16)
C4 C3 C8 S9 178.69(11)
C7 C8 S9 C10 -8.08(13)
C3 C8 S9 C10 172.25(10)
C8 S9 C10 C12 70.40(10)
C8 S9 C10 C11 -166.36(9)
C11 C10 C12 C13 -98.04(14)
S9 C10 C12 C13 22.36(16)
C11 C10 C12 C17 81.60(14)
S9 C10 C12 C17 -158.00(10)
C17 C12 C13 C14 1.00(19)
C10 C12 C13 C14 -179.36(12)
C12 C13 C14 C15 0.6(2)
C13 C14 C15 C16 -1.1(2)
C14 C15 C16 C17 0.0(2)
C15 C16 C17 O18 -179.24(12)
C15 C16 C17 C12 1.67(19)
C13 C12 C17 O18 178.68(11)
C10 C12 C17 O18 -0.98(16)
C13 C12 C17 C16 -2.15(18)
C10 C12 C17 C16 178.19(12)
C16 C17 O18 C19 -1.44(18)
C12 C17 O18 C19 177.69(11)
